data_2018449
loop_
_publ_author_name
'Garc\'ia-Ordu\~na, Pilar'
'Mena, Inmaculada'
'Casado, Miguel A.'
'Lahoz, Fernando J.'

_publ_section_title
;
 Di-\m-methanolato-bis[(\h^4^-tetrafluorobenzobarrelene)rhodium(I)]
;
_journal_coeditor_code BM3117
_journal_issue 4
_journal_name_full 'Acta Crystallographica Section C'
_journal_page_first m113
_journal_page_last m116
_journal_paper_doi 10.1107/S0108270112012930
_journal_volume 68
_journal_year 2012
_chemical_formula_iupac '[Rh2 (C H3 O)2 (C12 H6 F4)2]'
_chemical_formula_moiety 'C26 H18 F8 O2 Rh2'
_chemical_formula_sum 'C26 H18 F8 O2 Rh2'
_chemical_formula_weight 720.22
_chemical_name_common
;
bis(methanolate)bis(tetrafluorobenzobarrelene)rhodium
;
_space_group_IT_number 52
_symmetry_cell_setting orthorhombic
_symmetry_space_group_name_Hall '-P 2a 2bc'
_symmetry_space_group_name_H-M 'P n n a'
_atom_sites_solution_hydrogens geom
_atom_sites_solution_primary direct
_atom_sites_solution_secondary difmap
_cell_angle_alpha 90.00
_cell_angle_beta 90.00
_cell_angle_gamma 90.00
_cell_formula_units_Z 4
_cell_length_a 25.7648(17)
_cell_length_b 10.8166(7)
_cell_length_c 8.0542(5)
_cell_measurement_reflns_used 1665
_cell_measurement_temperature 100(2)
_cell_measurement_theta_max 30.45
_cell_measurement_theta_min 1.58
_cell_volume 2244.6(2)
_computing_cell_refinement 'APEX2 (Bruker, 2008)'
_computing_data_collection 'APEX2 (Bruker, 2008)'
_computing_data_reduction 'APEX2 (Bruker, 2008)'
_computing_molecular_graphics 'ORTEP (Farrugia, 1997)'
_computing_publication_material 'publCIF (Westrip, 2010)'
_computing_structure_refinement 'SHELXL97 (Sheldrick, 2008)'
_computing_structure_solution 'SHELXS97 (Sheldrick, 2008)'
_diffrn_ambient_temperature 100(2)
_diffrn_measured_fraction_theta_full 0.999
_diffrn_measured_fraction_theta_max 0.947
_diffrn_measurement_device_type 'Bruker APEX DUO system'
_diffrn_measurement_method '\w rotations with narrow frames'
_diffrn_radiation_monochromator graphite
_diffrn_radiation_source 'fine-focus sealed tube'
_diffrn_radiation_type MoK\a
_diffrn_radiation_wavelength 0.71073
_diffrn_reflns_av_R_equivalents 0.0322
_diffrn_reflns_av_sigmaI/netI 0.0233
_diffrn_reflns_limit_h_max 25
_diffrn_reflns_limit_h_min -36
_diffrn_reflns_limit_k_max 15
_diffrn_reflns_limit_k_min -15
_diffrn_reflns_limit_l_max 11
_diffrn_reflns_limit_l_min -11
_diffrn_reflns_number 18639
_diffrn_reflns_theta_full 27.50
_diffrn_reflns_theta_max 30.45
_diffrn_reflns_theta_min 1.58
_exptl_absorpt_coefficient_mu 1.562
_exptl_absorpt_correction_T_max 1.000
_exptl_absorpt_correction_T_min 0.900
_exptl_absorpt_correction_type numerical
_exptl_absorpt_process_details
;
(absorption corrections based on face indexing, using
APEX2; Bruker, 2008)
;
_exptl_crystal_colour yellow
_exptl_crystal_density_diffrn 2.131
_exptl_crystal_description prism
_exptl_crystal_F_000 1408
_exptl_crystal_size_max 0.184
_exptl_crystal_size_mid 0.042
_exptl_crystal_size_min 0.041
_refine_diff_density_max 0.78
_refine_diff_density_min -0.48
_refine_ls_extinction_method none
_refine_ls_goodness_of_fit_ref 1.089
_refine_ls_hydrogen_treatment mixed
_refine_ls_matrix_type full
_refine_ls_number_constraints 0
_refine_ls_number_parameters 197
_refine_ls_number_reflns 3241
_refine_ls_number_restraints 0
_refine_ls_restrained_S_all 1.089
_refine_ls_R_factor_all 0.0391
_refine_ls_R_factor_gt 0.0289
_refine_ls_shift/su_max 0.001
_refine_ls_shift/su_mean 0.000
_refine_ls_structure_factor_coef Fsqd
_refine_ls_weighting_details 'calc w=1/[\s^2^(Fo^2^)+(0.0300P)^2^+2.9733P] where P=(Fo^2^+2Fc^2^)/3'
_refine_ls_weighting_scheme calc
_refine_ls_wR_factor_gt 0.0656
_refine_ls_wR_factor_ref 0.0693
_reflns_number_gt 2700
_reflns_number_total 3241
_reflns_threshold_expression I>2\s(I)
_cod_data_source_file bm3117.cif
_cod_data_source_block I
_cod_database_code 2018449
_cod_database_fobs_code 2018449

loop_
_symmetry_equiv_pos_as_xyz
'x, y, z'
'-x+1/2, -y, z'
'-x+1/2, y+1/2, -z+1/2'
'x, -y+1/2, -z+1/2'
'-x, -y, -z'
'x-1/2, y, -z'
'x-1/2, -y-1/2, z-1/2'
'-x, y-1/2, z-1/2'

loop_
_atom_site_type_symbol
_atom_site_label
_atom_site_fract_x
_atom_site_fract_y
_atom_site_fract_z
_atom_site_U_iso_or_equiv
_atom_site_adp_type
_atom_site_calc_flag
_atom_site_refinement_flags
_atom_site_occupancy
_atom_site_symmetry_multiplicity
Rh Rh1 0.186170(7) 0.128786(16) 0.18310(2) 0.01614(7) Uani d . 1 1
C C1 0.17620(9) -0.0619(2) 0.2294(3) 0.0172(5) Uani d . 1 1
C C2 0.13232(9) 0.0046(2) 0.2804(3) 0.0180(5) Uani d . 1 1
C C3 0.09150(9) 0.0183(2) 0.1437(3) 0.0192(5) Uani d . 1 1
C C4 0.12506(9) 0.0905(2) 0.0193(3) 0.0188(5) Uani d . 1 1
C C5 0.16925(9) 0.0258(2) -0.0319(3) 0.0189(5) Uani d . 1 1
C C6 0.17376(9) -0.1031(2) 0.0466(3) 0.0173(5) Uani d . 1 1
C C7 0.12316(9) -0.1718(2) 0.0178(3) 0.0189(5) Uani d . 1 1
C C8 0.11702(10) -0.2853(2) -0.0563(3) 0.0215(5) Uani d . 1 1
C C9 0.06843(11) -0.3375(2) -0.0750(3) 0.0246(5) Uani d . 1 1
C C10 0.02536(10) -0.2756(3) -0.0170(4) 0.0260(6) Uani d . 1 1
C C11 0.03088(10) -0.1618(2) 0.0580(4) 0.0228(5) Uani d . 1 1
C C12 0.07936(9) -0.1079(2) 0.0737(3) 0.0192(5) Uani d . 1 1
F F1 0.15846(6) -0.34857(14) -0.1154(2) 0.0264(3) Uani d . 1 1
F F2 0.06287(7) -0.44752(16) -0.1494(2) 0.0351(4) Uani d . 1 1
F F3 -0.02232(6) -0.32576(17) -0.0346(2) 0.0369(4) Uani d . 1 1
F F4 -0.01184(6) -0.10354(15) 0.1168(2) 0.0297(4) Uani d . 1 1
O O1 0.21743(6) 0.29470(16) 0.1036(2) 0.0203(4) Uani d . 1 1
C C13 0.20877(12) 0.3451(3) -0.0538(4) 0.0342(7) Uani d . 1 1
H H13A 0.2345 0.3124 -0.1319 0.051 Uiso calc R 1 1
H H13B 0.2119 0.4353 -0.0482 0.051 Uiso calc R 1 1
H H13C 0.1739 0.3228 -0.0917 0.051 Uiso calc R 1 1
H H1 0.1994(12) -0.095(3) 0.301(4) 0.017(7) Uiso d . 1 1
H H3 0.0644(12) 0.060(3) 0.178(3) 0.019(7) Uiso d . 1 1
H H5 0.1874(11) 0.048(3) -0.123(4) 0.021(8) Uiso d . 1 1
H H4 0.1122(10) 0.162(2) -0.035(3) 0.009(6) Uiso d . 1 1
H H6 0.2011(12) -0.142(3) 0.012(4) 0.018(7) Uiso d . 1 1
H H2 0.1230(11) 0.020(3) 0.390(4) 0.023(8) Uiso d . 1 1

loop_
_atom_site_aniso_label
_atom_site_aniso_U_11
_atom_site_aniso_U_22
_atom_site_aniso_U_33
_atom_site_aniso_U_12
_atom_site_aniso_U_13
_atom_site_aniso_U_23
Rh1 0.01252(9) 0.01531(10) 0.02061(10) -0.00020(7) -0.00073(7) 0.00046(7)
C1 0.0144(10) 0.0153(10) 0.0220(12) 0.0005(8) -0.0024(9) 0.0021(9)
C2 0.0155(10) 0.0166(11) 0.0219(12) -0.0023(9) -0.0006(10) 0.0022(9)
C3 0.0124(10) 0.0178(11) 0.0274(13) 0.0019(9) -0.0009(9) 0.0005(10)
C4 0.0166(11) 0.0172(11) 0.0225(12) -0.0006(9) -0.0049(9) 0.0025(9)
C5 0.0173(11) 0.0191(11) 0.0203(12) -0.0033(9) -0.0015(9) 0.0006(10)
C6 0.0169(10) 0.0128(10) 0.0222(12) 0.0003(8) -0.0007(9) -0.0002(9)
C7 0.0179(11) 0.0173(11) 0.0215(12) -0.0013(9) -0.0029(9) 0.0038(9)
C8 0.0252(12) 0.0195(11) 0.0200(12) 0.0011(10) -0.0029(10) 0.0033(10)
C9 0.0317(14) 0.0180(11) 0.0242(13) -0.0053(10) -0.0078(11) 0.0013(10)
C10 0.0235(12) 0.0268(13) 0.0278(14) -0.0101(11) -0.0084(11) 0.0049(11)
C11 0.0175(11) 0.0228(12) 0.0279(13) -0.0023(10) -0.0038(10) 0.0063(11)
C12 0.0160(10) 0.0183(11) 0.0235(12) -0.0014(9) -0.0035(9) 0.0043(10)
F1 0.0326(9) 0.0186(7) 0.0280(8) 0.0035(6) 0.0002(7) -0.0027(6)
F2 0.0444(10) 0.0237(8) 0.0372(10) -0.0100(8) -0.0081(8) -0.0055(7)
F3 0.0256(8) 0.0356(9) 0.0495(11) -0.0155(7) -0.0089(8) 0.0024(9)
F4 0.0143(7) 0.0322(9) 0.0428(10) -0.0020(6) -0.0012(7) 0.0033(8)
O1 0.0184(8) 0.0195(8) 0.0230(9) -0.0012(7) 0.0032(7) 0.0010(7)
C13 0.0341(16) 0.0325(15) 0.0362(17) -0.0007(12) 0.0008(13) 0.0010(13)

loop_
_atom_type_symbol
_atom_type_description
_atom_type_scat_dispersion_real
_atom_type_scat_dispersion_imag
_atom_type_scat_source
C C 0.0033 0.0016 'International Tables Vol C Tables 4.2.6.8 and 6.1.1.4'
H H 0.0000 0.0000 'International Tables Vol C Tables 4.2.6.8 and 6.1.1.4'
F F 0.0171 0.0103 'International Tables Vol C Tables 4.2.6.8 and 6.1.1.4'
O O 0.0106 0.0060 'International Tables Vol C Tables 4.2.6.8 and 6.1.1.4'
Rh Rh -1.1178 0.9187 'International Tables Vol C Tables 4.2.6.8 and 6.1.1.4'

loop_
_geom_angle_atom_site_label_1
_geom_angle_atom_site_label_2
_geom_angle_atom_site_label_3
_geom_angle_site_symmetry_1
_geom_angle_site_symmetry_3
_geom_angle
O1 Rh1 O1 . 4 76.03(9)
O1 Rh1 Ct1 . . 178.16(9)
O1 Rh1 Ct2 . . 107.10(9)
O1 Rh1 Ct1 4 . 105.28(9)
O1 Rh1 Ct2 4 . 172.35(9)
Ct1 Rh1 Ct2 . . 71.40(10)
O1 Rh1 C2 . . 159.19(8)
O1 Rh1 C2 4 . 101.82(9)
O1 Rh1 C4 . . 105.61(8)
O1 Rh1 C4 4 . 153.36(9)
C2 Rh1 C4 . . 66.98(10)
O1 Rh1 C5 . . 106.57(9)
O1 Rh1 C5 4 . 167.17(8)
C2 Rh1 C5 . . 80.23(10)
C4 Rh1 C5 . . 38.90(10)
O1 Rh1 C1 . . 161.69(8)
O1 Rh1 C1 4 . 106.94(9)
C2 Rh1 C1 . . 39.02(9)
C4 Rh1 C1 . . 80.02(10)
C5 Rh1 C1 . . 66.62(10)
O1 Rh1 Rh1 . 4 46.78(5)
O1 Rh1 Rh1 4 4 46.74(5)
C2 Rh1 Rh1 . 4 116.96(7)
C4 Rh1 Rh1 . 4 114.97(7)
C5 Rh1 Rh1 . 4 143.35(7)
C1 Rh1 Rh1 . 4 146.75(7)
C2 C1 C6 . . 113.3(2)
C2 C1 Rh1 . . 69.43(14)
C6 C1 Rh1 . . 96.83(15)
C2 C1 H1 . . 123.6(19)
C6 C1 H1 . . 121.3(19)
Rh1 C1 H1 . . 115(2)
C1 C2 C3 . . 113.2(2)
C1 C2 Rh1 . . 71.55(14)
C3 C2 Rh1 . . 97.19(16)
C1 C2 H2 . . 125.5(19)
C3 C2 H2 . . 119.2(18)
Rh1 C2 H2 . . 114.1(19)
C12 C3 C2 . . 108.9(2)
C12 C3 C4 . . 109.4(2)
C2 C3 C4 . . 97.55(19)
C12 C3 H3 . . 115(2)
C2 C3 H3 . . 111.7(19)
C4 C3 H3 . . 113(2)
C5 C4 C3 . . 113.3(2)
C5 C4 Rh1 . . 70.90(14)
C3 C4 Rh1 . . 96.47(16)
C5 C4 H4 . . 123.9(16)
C3 C4 H4 . . 121.1(16)
Rh1 C4 H4 . . 113.1(16)
C4 C5 C6 . . 113.2(2)
C4 C5 Rh1 . . 70.20(15)
C6 C5 Rh1 . . 97.25(16)
C4 C5 H5 . . 122(2)
C6 C5 H5 . . 122(2)
Rh1 C5 H5 . . 115(2)
C7 C6 C5 . . 108.48(19)
C7 C6 C1 . . 108.8(2)
C5 C6 C1 . . 97.70(19)
C7 C6 H6 . . 114.3(19)
C5 C6 H6 . . 112(2)
C1 C6 H6 . . 115(2)
C8 C7 C12 . . 119.2(2)
C8 C7 C6 . . 127.1(2)
C12 C7 C6 . . 113.7(2)
F1 C8 C7 . . 120.9(2)
F1 C8 C9 . . 118.0(2)
C7 C8 C9 . . 121.1(2)
F2 C9 C10 . . 119.8(2)
F2 C9 C8 . . 120.6(3)
C10 C9 C8 . . 119.6(2)
F3 C10 C9 . . 120.1(2)
F3 C10 C11 . . 119.9(3)
C9 C10 C11 . . 119.9(2)
F4 C11 C10 . . 119.0(2)
F4 C11 C12 . . 120.4(2)
C10 C11 C12 . . 120.6(3)
C11 C12 C7 . . 119.4(2)
C11 C12 C3 . . 127.0(2)
C7 C12 C3 . . 113.6(2)
Rh1 O1 C13 . . 123.83(17)
C13 O1 Rh1 . . 123.83(17)
C13 O1 Rh1 . 4 122.34(17)
Rh1 O1 Rh1 . 4 86.47(7)
O1 C13 H13A . . 109.5
O1 C13 H13B . . 109.5
H13A C13 H13B . . 109.5
O1 C13 H13C . . 109.5
H13A C13 H13C . . 109.5
H13B C13 H13C . . 109.5

loop_
_geom_bond_atom_site_label_1
_geom_bond_atom_site_label_2
_geom_bond_site_symmetry_2
_geom_bond_distance
Rh1 Ct1 . 1.977(2)
Rh1 Ct2 . 1.980(2)
Rh1 O1 . 2.0687(17)
Rh1 O1 4 2.0700(18)
Rh1 C1 . 2.111(2)
Rh1 C2 . 2.084(2)
Rh1 C4 . 2.096(2)
Rh1 C5 . 2.105(3)
Rh1 Rh1 4 2.8351(4)
C1 C2 . 1.401(3)
C1 C6 . 1.540(4)
C1 H1 . 0.90(3)
C2 C3 . 1.529(4)
C2 H2 . 0.93(3)
C3 C12 . 1.510(3)
C3 C4 . 1.537(4)
C3 H3 . 0.88(3)
C4 C5 . 1.399(3)
C4 H4 . 0.95(3)
C5 C6 . 1.535(3)
C5 H5 . 0.90(3)
C6 C7 . 1.519(3)
C6 H6 . 0.87(3)
C7 C8 . 1.374(3)
C7 C12 . 1.398(3)
C8 F1 . 1.354(3)
C8 C9 . 1.381(4)
C9 F2 . 1.340(3)
C9 C10 . 1.378(4)
C10 F3 . 1.350(3)
C10 C11 . 1.379(4)
C11 F4 . 1.354(3)
C11 C12 . 1.384(3)
O1 C13 . 1.398(4)
C13 H13A . 0.9800
C13 H13B . 0.9800
C13 H13C . 0.9800

loop_
_geom_torsion_atom_site_label_1
_geom_torsion_atom_site_label_2
_geom_torsion_atom_site_label_3
_geom_torsion_atom_site_label_4
_geom_torsion_site_symmetry_1
_geom_torsion_site_symmetry_4
_geom_torsion
O1 Rh1 C1 C2 . . -175.3(2)
O1 Rh1 C1 C2 4 . 87.95(15)
C4 Rh1 C1 C2 . . -65.58(16)
C5 Rh1 C1 C2 . . -103.87(17)
Rh1 Rh1 C1 C2 4 . 55.3(2)
O1 Rh1 C1 C6 . . -63.0(3)
O1 Rh1 C1 C6 4 . -159.67(13)
C2 Rh1 C1 C6 . . 112.4(2)
C4 Rh1 C1 C6 . . 46.80(15)
C5 Rh1 C1 C6 . . 8.50(13)
Rh1 Rh1 C1 C6 4 . 167.69(9)
C6 C1 C2 C3 . . 1.4(3)
Rh1 C1 C2 C3 . . 90.03(19)
C6 C1 C2 Rh1 . . -88.66(18)
O1 Rh1 C2 C1 . . 175.9(2)
O1 Rh1 C2 C1 4 . -102.39(15)
C4 Rh1 C2 C1 . . 103.01(17)
C5 Rh1 C2 C1 . . 64.72(16)
Rh1 Rh1 C2 C1 4 . -149.62(13)
O1 Rh1 C2 C3 . . 63.8(3)
O1 Rh1 C2 C3 4 . 145.51(14)
C4 Rh1 C2 C3 . . -9.09(15)
C5 Rh1 C2 C3 . . -47.38(16)
C1 Rh1 C2 C3 . . -112.1(2)
Rh1 Rh1 C2 C3 4 . 98.28(15)
C1 C2 C3 C12 . . 52.1(3)
Rh1 C2 C3 C12 . . 125.10(18)
C1 C2 C3 C4 . . -61.4(2)
Rh1 C2 C3 C4 . . 11.54(18)
C12 C3 C4 C5 . . -52.6(3)
C2 C3 C4 C5 . . 60.5(3)
C12 C3 C4 Rh1 . . -124.60(17)
C2 C3 C4 Rh1 . . -11.46(18)
O1 Rh1 C4 C5 . . 97.18(15)
O1 Rh1 C4 C5 4 . -172.93(16)
C2 Rh1 C4 C5 . . -103.46(16)
C1 Rh1 C4 C5 . . -64.94(15)
Rh1 Rh1 C4 C5 4 . 146.33(13)
O1 Rh1 C4 C3 . . -150.32(14)
O1 Rh1 C4 C3 4 . -60.4(2)
C2 Rh1 C4 C3 . . 9.03(14)
C5 Rh1 C4 C3 . . 112.5(2)
C1 Rh1 C4 C3 . . 47.56(15)
Rh1 Rh1 C4 C3 4 . -101.18(14)
C3 C4 C5 C6 . . 0.6(3)
Rh1 C4 C5 C6 . . 89.50(19)
C3 C4 C5 Rh1 . . -88.88(19)
O1 Rh1 C5 C4 . . -94.50(15)
O1 Rh1 C5 C4 4 . 165.6(3)
C2 Rh1 C5 C4 . . 65.27(15)
C1 Rh1 C5 C4 . . 103.60(16)
Rh1 Rh1 C5 C4 4 . -57.35(19)
O1 Rh1 C5 C6 . . 153.36(13)
O1 Rh1 C5 C6 4 . 53.5(4)
C2 Rh1 C5 C6 . . -46.87(15)
C4 Rh1 C5 C6 . . -112.1(2)
C1 Rh1 C5 C6 . . -8.53(14)
Rh1 Rh1 C5 C6 4 . -169.49(9)
C4 C5 C6 C7 . . 52.2(3)
Rh1 C5 C6 C7 . . 123.74(18)
C4 C5 C6 C1 . . -60.7(2)
Rh1 C5 C6 C1 . . 10.87(17)
C2 C1 C6 C7 . . -52.9(3)
Rh1 C1 C6 C7 . . -123.40(16)
C2 C1 C6 C5 . . 59.7(2)
Rh1 C1 C6 C5 . . -10.82(17)
C5 C6 C7 C8 . . 124.9(3)
C1 C6 C7 C8 . . -129.9(3)
C5 C6 C7 C12 . . -54.5(3)
C1 C6 C7 C12 . . 50.8(3)
C12 C7 C8 F1 . . 178.5(2)
C6 C7 C8 F1 . . -0.8(4)
C12 C7 C8 C9 . . -0.6(4)
C6 C7 C8 C9 . . -179.9(2)
F1 C8 C9 F2 . . 0.1(4)
C7 C8 C9 F2 . . 179.1(2)
F1 C8 C9 C10 . . -179.8(2)
C7 C8 C9 C10 . . -0.7(4)
F2 C9 C10 F3 . . 0.2(4)
C8 C9 C10 F3 . . -180.0(2)
F2 C9 C10 C11 . . -179.3(2)
C8 C9 C10 C11 . . 0.6(4)
F3 C10 C11 F4 . . 1.7(4)
C9 C10 C11 F4 . . -178.8(2)
F3 C10 C11 C12 . . -178.6(2)
C9 C10 C11 C12 . . 0.9(4)
F4 C11 C12 C7 . . 177.5(2)
C10 C11 C12 C7 . . -2.1(4)
F4 C11 C12 C3 . . -3.9(4)
C10 C11 C12 C3 . . 176.4(3)
C8 C7 C12 C11 . . 2.0(4)
C6 C7 C12 C11 . . -178.6(2)
C8 C7 C12 C3 . . -176.8(2)
C6 C7 C12 C3 . . 2.6(3)
C2 C3 C12 C11 . . 126.6(3)
C4 C3 C12 C11 . . -127.8(3)
C2 C3 C12 C7 . . -54.7(3)
C4 C3 C12 C7 . . 50.8(3)
O1 Rh1 O1 C13 4 . -169.8(2)
C2 Rh1 O1 C13 . . -83.3(3)
C4 Rh1 O1 C13 . . -17.3(2)
C5 Rh1 O1 C13 . . 23.2(2)
C1 Rh1 O1 C13 . . 88.4(3)
Rh1 Rh1 O1 C13 4 . -127.1(2)
O1 Rh1 O1 Rh1 4 4 -42.68(8)
C2 Rh1 O1 Rh1 . 4 43.8(3)
C4 Rh1 O1 Rh1 . 4 109.81(9)
C5 Rh1 O1 Rh1 . 4 150.35(8)
C1 Rh1 O1 Rh1 . 4 -144.4(3)
